data_4314644
loop_
_publ_author_name
'M. Arunachalam'
'Pradyut Ghosh'

_publ_section_title
;
 A Versatile Tripodal Amide Receptor for the Encapsulation of Anions or
 Hydrated Anions via Formation of Dimeric Capsules
;
_journal_name_full 'Inorganic Chemistry'
_journal_page_first 943
_journal_page_last 951
_journal_paper_doi 10.1021/ic901644h
_journal_volume 49
_journal_year 2010
_chemical_formula_sum 'C106 H148 N16 O28'
_chemical_formula_weight 2094.40
_chemical_name_systematic
; 
 ? 
;
_space_group_IT_number 2
_symmetry_cell_setting triclinic
_symmetry_space_group_name_Hall '-P 1'
_symmetry_space_group_name_H-M 'P -1'
_atom_sites_solution_hydrogens geom
_atom_sites_solution_primary direct
_atom_sites_solution_secondary difmap
_audit_creation_method SHELXL-97
_cell_angle_alpha 77.812(2)
_cell_angle_beta 86.317(2)
_cell_angle_gamma 69.6960(10)
_cell_formula_units_Z 2
_cell_length_a 13.6878(8)
_cell_length_b 15.7779(9)
_cell_length_c 26.9291(17)
_cell_measurement_reflns_used 8331
_cell_measurement_temperature 100(2)
_cell_measurement_theta_max 25.10
_cell_measurement_theta_min 2.21
_cell_volume 5331.2(6)
_computing_cell_refinement 'BRUKER AXS SMART 3'
_computing_data_collection 'BRUKER AXS SMART 3'
_computing_data_reduction 'BRUKER AXS SAINT'
_computing_molecular_graphics 'BRUKER SHELXTL'
_computing_publication_material 'MERCURY 2.2'
_computing_structure_refinement 'SHELXL-97 (Sheldrick, 1997)'
_computing_structure_solution 'SHELXS-97 (Sheldrick, 1990)'
_diffrn_ambient_temperature 100(2)
_diffrn_detector_area_resol_mean 3
_diffrn_measured_fraction_theta_full 0.993
_diffrn_measured_fraction_theta_max 0.993
_diffrn_measurement_device_type 'BRUKER CCD AREA DETECTOR'
_diffrn_measurement_method 'OMEGA SCAN'
_diffrn_radiation_monochromator graphite
_diffrn_radiation_source 'fine-focus sealed tube'
_diffrn_radiation_type MoK\a
_diffrn_radiation_wavelength 0.71073
_diffrn_reflns_av_R_equivalents 0.0437
_diffrn_reflns_av_sigmaI/netI 0.0562
_diffrn_reflns_limit_h_max 16
_diffrn_reflns_limit_h_min -16
_diffrn_reflns_limit_k_max 18
_diffrn_reflns_limit_k_min -18
_diffrn_reflns_limit_l_max 32
_diffrn_reflns_limit_l_min -32
_diffrn_reflns_number 51930
_diffrn_reflns_theta_full 25.25
_diffrn_reflns_theta_max 25.25
_diffrn_reflns_theta_min 0.77
_exptl_absorpt_coefficient_mu 0.095
_exptl_absorpt_correction_T_max 0.9757
_exptl_absorpt_correction_T_min 0.9451
_exptl_absorpt_correction_type multi-scan
_exptl_absorpt_process_details SADABS
_exptl_crystal_colour COLORLESS
_exptl_crystal_density_diffrn 1.305
_exptl_crystal_density_method 'not measured'
_exptl_crystal_description BLOCK
_exptl_crystal_F_000 2240
_exptl_crystal_size_max 0.60
_exptl_crystal_size_mid 0.36
_exptl_crystal_size_min 0.26
_refine_diff_density_max 0.740
_refine_diff_density_min -0.519
_refine_diff_density_rms 0.063
_refine_ls_extinction_method none
_refine_ls_goodness_of_fit_ref 1.052
_refine_ls_hydrogen_treatment mixed
_refine_ls_matrix_type full
_refine_ls_number_parameters 1353
_refine_ls_number_reflns 19187
_refine_ls_number_restraints 0
_refine_ls_restrained_S_all 1.052
_refine_ls_R_factor_all 0.0975
_refine_ls_R_factor_gt 0.0637
_refine_ls_shift/su_max 0.001
_refine_ls_shift/su_mean 0.000
_refine_ls_structure_factor_coef Fsqd
_refine_ls_weighting_details 'calc w=1/[\s^2^(Fo^2^)+(0.1027P)^2^+2.5261P] where P=(Fo^2^+2Fc^2^)/3'
_refine_ls_weighting_scheme calc
_refine_ls_wR_factor_gt 0.1721
_refine_ls_wR_factor_ref 0.1966
_reflns_number_gt 12932
_reflns_number_total 19187
_reflns_threshold_expression >2sigma(I)
_cod_data_source_file ic901644h_si_002_1.cif
_cod_data_source_block COMPLEX1
_cod_depositor_comments
;
The following automatic conversions were performed:

'_symmetry_cell_setting' value 'TRICLINIC' changed to 'triclinic'
according to the built-in table from CIF Core dictionary named
'cif_core.dic' version 2.4.1 from
2010-06-29.

'_exptl_absorpt_correction_type' value 'MULTI-SCAN'
changed to 'multi-scan' according to the built-in table from CIF Core
dictionary named 'cif_core.dic' version 2.4.1 from 2010-06-29.

Automatic conversion script
Id: cif_fix_values 1646 2011-03-28 12:23:43Z adriana 
;
_cod_database_code 4314644

loop_
_symmetry_equiv_pos_as_xyz
'x, y, z'
'-x, -y, -z'

loop_
_atom_site_label
_atom_site_type_symbol
_atom_site_fract_x
_atom_site_fract_y
_atom_site_fract_z
_atom_site_U_iso_or_equiv
_atom_site_adp_type
_atom_site_occupancy
_atom_site_symmetry_multiplicity
_atom_site_calc_flag
_atom_site_refinement_flags
_atom_site_disorder_assembly
_atom_site_disorder_group
O1 O 0.95085(18) 0.57056(14) 0.31264(8) 0.0365(5) Uani 1 1 d . . .
N2 N 0.99055(18) 0.48560(16) 0.31742(8) 0.0232(5) Uani 1 1 d . . .
O3 O 0.93424(17) 0.43636(15) 0.32939(8) 0.0347(5) Uani 1 1 d . . .
O4 O 1.08490(17) 0.44895(18) 0.31144(8) 0.0468(6) Uani 1 1 d . . .
O5 O 0.87731(15) 0.52532(15) 0.18977(8) 0.0338(5) Uani 1 1 d . . .
N6 N 0.97390(18) 0.50229(16) 0.18395(8) 0.0233(5) Uani 1 1 d . . .
O7 O 1.01588(16) 0.56260(14) 0.17502(8) 0.0314(5) Uani 1 1 d . . .
O8 O 1.02814(16) 0.41972(13) 0.18685(8) 0.0325(5) Uani 1 1 d . . .
O9 O 1.11111(17) 0.78836(15) 0.09630(8) 0.0356(5) Uani 1 1 d . . .
N10 N 1.16774(19) 0.80572(16) 0.12287(9) 0.0273(6) Uani 1 1 d . . .
O11 O 1.22704(17) 0.84832(14) 0.10541(8) 0.0345(5) Uani 1 1 d . . .
C12 C 1.1669(2) 0.77441(19) 0.17805(10) 0.0243(6) Uani 1 1 d . . .
C13 C 1.2097(3) 0.8125(2) 0.20854(12) 0.0348(7) Uani 1 1 d . . .
H13 H 1.2368 0.8588 0.1947 0.042 Uiso 1 1 calc R . .
C14 C 1.2114(3) 0.7798(2) 0.26023(12) 0.0351(8) Uani 1 1 d . . .
H14 H 1.2394 0.8051 0.2815 0.042 Uiso 1 1 calc R . .
C15 C 1.1723(2) 0.71017(19) 0.28128(11) 0.0265(6) Uani 1 1 d . . .
C16 C 1.1274(2) 0.6745(2) 0.24921(11) 0.0279(7) Uani 1 1 d . . .
H16 H 1.0990 0.6291 0.2629 0.033 Uiso 1 1 calc R . .
C17 C 1.1249(2) 0.7063(2) 0.19714(11) 0.0275(7) Uani 1 1 d . . .
H17 H 1.0958 0.6824 0.1756 0.033 Uiso 1 1 calc R . .
C18 C 1.1837(2) 0.6766(2) 0.33774(11) 0.0282(7) Uani 1 1 d . . .
O19 O 1.23190(18) 0.70587(16) 0.36288(8) 0.0409(6) Uani 1 1 d . . .
N20 N 1.1413(3) 0.6146(2) 0.35893(10) 0.0396(8) Uani 1 1 d . . .
H20 H 1.108(3) 0.600(2) 0.3435(14) 0.043(11) Uiso 1 1 d . . .
C21 C 1.1466(3) 0.5805(3) 0.41385(12) 0.0455(9) Uani 1 1 d . . .
H21A H 1.1234 0.6321 0.4311 0.055 Uiso 1 1 calc R . .
H21B H 1.2180 0.5440 0.4242 0.055 Uiso 1 1 calc R . .
C22 C 1.0786(3) 0.5224(2) 0.42812(10) 0.0301(7) Uani 1 1 d . . .
C23 C 0.9709(3) 0.5654(2) 0.43123(11) 0.0334(7) Uani 1 1 d . . .
C24 C 0.9226(3) 0.6691(2) 0.42023(13) 0.0553(11) Uani 1 1 d . . .
H24A H 0.8646 0.6879 0.3973 0.083 Uiso 1 1 calc R . .
H24C H 0.9734 0.6957 0.4050 0.083 Uiso 1 1 calc R . .
H24B H 0.8989 0.6899 0.4513 0.083 Uiso 1 1 calc R . .
C25 C 0.9078(2) 0.5113(2) 0.44187(10) 0.0287(7) Uani 1 1 d . . .
C26 C 0.7912(3) 0.5564(3) 0.44049(12) 0.0446(9) Uani 1 1 d . . .
H26A H 0.7601 0.5208 0.4662 0.054 Uiso 1 1 calc R . .
H26B H 0.7723 0.6180 0.4473 0.054 Uiso 1 1 calc R . .
N27 N 0.7532(2) 0.5610(2) 0.38994(10) 0.0389(7) Uani 1 1 d . . .
H27 H 0.798(3) 0.538(3) 0.3692(15) 0.065(13) Uiso 1 1 d . . .
C28 C 0.6514(2) 0.5965(2) 0.37937(11) 0.0290(7) Uani 1 1 d . . .
O29 O 0.58723(16) 0.62633(15) 0.41130(8) 0.0352(5) Uani 1 1 d . . .
C30 C 0.6166(2) 0.59842(19) 0.32751(11) 0.0261(6) Uani 1 1 d . . .
C31 C 0.5123(2) 0.6104(2) 0.32193(11) 0.0327(7) Uani 1 1 d . . .
H31 H 0.4692 0.6135 0.3501 0.039 Uiso 1 1 calc R . .
C32 C 0.4717(2) 0.6178(2) 0.27467(12) 0.0346(7) Uani 1 1 d . . .
H32 H 0.4021 0.6247 0.2708 0.042 Uiso 1 1 calc R . .
C33 C 0.5369(2) 0.6146(2) 0.23377(11) 0.0314(7) Uani 1 1 d . . .
C34 C 0.6414(2) 0.6017(2) 0.23805(12) 0.0326(7) Uani 1 1 d . . .
H34 H 0.6838 0.5995 0.2096 0.039 Uiso 1 1 calc R . .
C35 C 0.6812(2) 0.5923(2) 0.28525(11) 0.0280(7) Uani 1 1 d . . .
H35 H 0.7518 0.5817 0.2890 0.034 Uiso 1 1 calc R . .
N36 N 0.4912(2) 0.6292(2) 0.18330(11) 0.0438(7) Uani 1 1 d . . .
O37 O 0.40556(19) 0.62609(19) 0.18004(9) 0.0516(7) Uani 1 1 d . . .
O38 O 0.5414(2) 0.6486(3) 0.14590(10) 0.0884(12) Uani 1 1 d . . .
C39 C 0.9500(2) 0.4165(2) 0.44833(10) 0.0257(6) Uani 1 1 d . . .
C40 C 0.8790(3) 0.3595(2) 0.45686(12) 0.0376(8) Uani 1 1 d . . .
H40C H 0.8358 0.3728 0.4857 0.056 Uiso 1 1 calc R . .
H40B H 0.9203 0.2951 0.4630 0.056 Uiso 1 1 calc R . .
H40A H 0.8360 0.3745 0.4273 0.056 Uiso 1 1 calc R . .
C41 C 1.0578(2) 0.37338(19) 0.44357(10) 0.0225(6) Uani 1 1 d . . .
C42 C 1.1006(2) 0.2719(2) 0.44443(11) 0.0300(7) Uani 1 1 d . . .
H42A H 1.1749 0.2485 0.4515 0.036 Uiso 1 1 calc R . .
H42B H 1.0673 0.2397 0.4710 0.036 Uiso 1 1 calc R . .
N43 N 1.08131(19) 0.25546(17) 0.39496(9) 0.0236(5) Uani 1 1 d . . .
H43 H 1.046(2) 0.297(2) 0.3754(12) 0.028(9) Uiso 1 1 d . . .
C44 C 1.1107(2) 0.16963(19) 0.38689(11) 0.0253(6) Uani 1 1 d . . .
O45 O 1.15766(17) 0.10235(14) 0.41967(8) 0.0354(5) Uani 1 1 d . . .
C46 C 1.0829(2) 0.15737(18) 0.33655(10) 0.0229(6) Uani 1 1 d . . .
C47 C 1.0735(2) 0.0731(2) 0.33539(11) 0.0294(7) Uani 1 1 d . . .
H47 H 1.0856 0.0279 0.3649 0.035 Uiso 1 1 calc R . .
C48 C 1.0465(2) 0.0552(2) 0.29118(11) 0.0315(7) Uani 1 1 d . . .
H48 H 1.0401 -0.0013 0.2905 0.038 Uiso 1 1 calc R . .
C49 C 1.0294(2) 0.1238(2) 0.24802(10) 0.0258(6) Uani 1 1 d . . .
C50 C 1.0394(2) 0.2079(2) 0.24754(11) 0.0257(6) Uani 1 1 d . . .
H50 H 1.0280 0.2527 0.2178 0.031 Uiso 1 1 calc R . .
C51 C 1.0669(2) 0.22451(19) 0.29236(10) 0.0240(6) Uani 1 1 d . . .
H51 H 1.0747 0.2806 0.2928 0.029 Uiso 1 1 calc R . .
N52 N 0.9963(2) 0.10681(19) 0.20139(9) 0.0323(6) Uani 1 1 d . . .
O53 O 1.0010(2) 0.02803(17) 0.20055(9) 0.0481(6) Uani 1 1 d . . .
O54 O 0.96353(18) 0.17172(16) 0.16593(8) 0.0398(5) Uani 1 1 d . . .
C55 C 1.1223(2) 0.4263(2) 0.43318(10) 0.0251(6) Uani 1 1 d . . .
C56 C 1.2376(2) 0.3821(3) 0.42482(13) 0.0413(8) Uani 1 1 d . . .
H56B H 1.2756 0.3777 0.4546 0.062 Uiso 1 1 calc R . .
H56C H 1.2591 0.4191 0.3962 0.062 Uiso 1 1 calc R . .
H56A H 1.2513 0.3215 0.4184 0.062 Uiso 1 1 calc R . .
N57 N 0.36084(18) 0.82303(16) 0.45146(9) 0.0250(5) Uani 1 1 d . . .
C58 C 0.4355(2) 0.8605(2) 0.47133(12) 0.0345(7) Uani 1 1 d . . .
H58B H 0.4244 0.8575 0.5075 0.041 Uiso 1 1 calc R . .
H58A H 0.4182 0.9251 0.4552 0.041 Uiso 1 1 calc R . .
C59 C 0.5509(3) 0.8109(3) 0.46281(14) 0.0474(9) Uani 1 1 d . . .
H59B H 0.5691 0.7463 0.4790 0.057 Uiso 1 1 calc R . .
H59A H 0.5629 0.8143 0.4267 0.057 Uiso 1 1 calc R . .
C60 C 0.6215(3) 0.8518(3) 0.48385(15) 0.0610(12) Uani 1 1 d . . .
C61A C 0.6176(4) 0.9430(3) 0.45437(19) 0.0539(12) Uiso 0.81 1 d P . .
C61B C 0.6986(16) 0.8766(14) 0.4662(8) 0.051(5) Uiso 0.19 1 d P . .
C62 C 0.3736(2) 0.8283(2) 0.39451(10) 0.0264(6) Uani 1 1 d . . .
H62B H 0.4419 0.7860 0.3884 0.032 Uiso 1 1 calc R . .
H62A H 0.3223 0.8072 0.3827 0.032 Uiso 1 1 calc R . .
C63 C 0.3622(3) 0.9233(2) 0.36303(11) 0.0359(8) Uani 1 1 d . . .
H63B H 0.3005 0.9684 0.3737 0.043 Uiso 1 1 calc R . .
H63A H 0.4220 0.9393 0.3692 0.043 Uiso 1 1 calc R . .
C64 C 0.3537(4) 0.9274(3) 0.30693(14) 0.0616(12) Uani 1 1 d . . .
H64B H 0.2907 0.9159 0.3008 0.074 Uiso 1 1 calc R . .
H64A H 0.3463 0.9893 0.2888 0.074 Uiso 1 1 calc R . .
C65 C 0.4426(5) 0.8615(3) 0.28570(17) 0.0914(18) Uani 1 1 d . . .
H65C H 0.5065 0.8629 0.2976 0.137 Uiso 1 1 calc R . .
H65A H 0.4397 0.8782 0.2493 0.137 Uiso 1 1 calc R . .
H65B H 0.4395 0.8004 0.2964 0.137 Uiso 1 1 calc R . .
C66 C 0.3848(2) 0.72138(18) 0.47543(10) 0.0246(6) Uani 1 1 d . . .
H66A H 0.3386 0.6988 0.4604 0.029 Uiso 1 1 calc R . .
H66B H 0.4555 0.6875 0.4668 0.029 Uiso 1 1 calc R . .
C67 C 0.3741(2) 0.6998(2) 0.53273(11) 0.0309(7) Uani 1 1 d . . .
H67A H 0.3018 0.7267 0.5418 0.037 Uiso 1 1 calc R . .
H67B H 0.4150 0.7267 0.5483 0.037 Uiso 1 1 calc R . .
C68 C 0.4113(2) 0.5959(2) 0.55265(11) 0.0276(7) Uani 1 1 d . . .
H68B H 0.3917 0.5839 0.5880 0.033 Uiso 1 1 calc R . .
H68A H 0.3758 0.5689 0.5339 0.033 Uiso 1 1 calc R . .
C69 C 0.5277(2) 0.5490(2) 0.54857(12) 0.0326(7) Uani 1 1 d . . .
H69C H 0.5479 0.5597 0.5136 0.049 Uiso 1 1 calc R . .
H69A H 0.5456 0.4839 0.5614 0.049 Uiso 1 1 calc R . .
H69B H 0.5636 0.5737 0.5681 0.049 Uiso 1 1 calc R . .
C70 C 0.2517(2) 0.87994(19) 0.46441(11) 0.0285(7) Uani 1 1 d . . .
H70B H 0.2466 0.8723 0.5011 0.034 Uiso 1 1 calc R . .
H70A H 0.2413 0.9445 0.4507 0.034 Uiso 1 1 calc R . .
C71 C 0.1642(2) 0.85716(19) 0.44521(11) 0.0269(6) Uani 1 1 d . . .
H71B H 0.1757 0.7919 0.4567 0.032 Uiso 1 1 calc R . .
H71A H 0.1635 0.8706 0.4084 0.032 Uiso 1 1 calc R . .
C72 C 0.0604(2) 0.9131(2) 0.46451(12) 0.0327(7) Uani 1 1 d . . .
H72B H 0.0581 0.8928 0.5010 0.039 Uiso 1 1 calc R . .
H72A H 0.0547 0.9775 0.4577 0.039 Uiso 1 1 calc R . .
C73 C -0.0316(2) 0.9044(2) 0.44032(13) 0.0413(8) Uani 1 1 d . . .
H73C H -0.0325 0.9284 0.4044 0.062 Uiso 1 1 calc R . .
H73A H -0.0949 0.9386 0.4550 0.062 Uiso 1 1 calc R . .
H73B H -0.0255 0.8406 0.4462 0.062 Uiso 1 1 calc R . .
O74 O 0.4498(2) 0.09778(18) 0.30143(12) 0.0622(8) Uani 1 1 d . . .
C75 C 0.5329(3) 0.1249(3) 0.31387(16) 0.0523(10) Uani 1 1 d . . .
H75B H 0.5467 0.1674 0.2849 0.063 Uiso 1 1 calc R . .
H75A H 0.5955 0.0711 0.3212 0.063 Uiso 1 1 calc R . .
C76 C 0.5068(3) 0.1704(3) 0.35896(16) 0.0580(11) Uani 1 1 d . . .
H76A H 0.4994 0.1262 0.3887 0.070 Uiso 1 1 calc R . .
H76B H 0.5632 0.1906 0.3655 0.070 Uiso 1 1 calc R . .
O77 O 0.41273(17) 0.24760(16) 0.35045(9) 0.0454(6) Uani 1 1 d . . .
C78 C 0.3308(3) 0.2198(3) 0.33838(14) 0.0469(9) Uani 1 1 d . . .
H78B H 0.2674 0.2730 0.3316 0.056 Uiso 1 1 calc R . .
H78A H 0.3184 0.1761 0.3671 0.056 Uiso 1 1 calc R . .
C79 C 0.3572(3) 0.1761(3) 0.29285(16) 0.0549(10) Uani 1 1 d . . .
H79A H 0.3002 0.1576 0.2852 0.066 Uiso 1 1 calc R . .
H79B H 0.3664 0.2208 0.2638 0.066 Uiso 1 1 calc R . .
O80A O 0.2713(2) 0.1621(2) 0.07014(12) 0.0425(8) Uiso 0.71 1 d P . .
O80B O 0.3605(7) 0.0909(6) 0.0983(3) 0.058(2) Uiso 0.29 1 d P . .
C81 C 0.3299(3) 0.1520(3) 0.11596(15) 0.0545(10) Uiso 1 1 d . . .
C82 C 0.2756(3) 0.1292(3) 0.16470(16) 0.0621(11) Uiso 1 1 d . . .
O83B O 0.2478(3) 0.0437(2) 0.16196(13) 0.0489(8) Uiso 0.73 1 d P . .
O83A O 0.1924(7) 0.1061(6) 0.1666(3) 0.044(2) Uiso 0.27 1 d P . .
C84 C 0.1925(4) 0.0552(3) 0.12037(19) 0.0733(13) Uiso 1 1 d . . .
C85 C 0.2506(3) 0.0781(3) 0.07307(17) 0.0642(11) Uiso 1 1 d . . .
O9' O 0.7404(2) 0.83230(19) 0.34695(10) 0.0635(8) Uani 1 1 d . . .
N10' N 0.7867(3) 0.8769(2) 0.31881(12) 0.0511(8) Uani 1 1 d . . .
O11' O 0.8069(3) 0.94011(19) 0.33012(10) 0.0711(9) Uani 1 1 d . . .
C12' C 0.8148(3) 0.8565(2) 0.26772(12) 0.0378(8) Uani 1 1 d . . .
C13' C 0.8428(2) 0.9200(2) 0.23151(13) 0.0363(8) Uani 1 1 d . . .
H13' H 0.8510 0.9714 0.2400 0.044 Uiso 1 1 calc R . .
C14' C 0.8584(2) 0.9054(2) 0.18244(13) 0.0340(7) Uani 1 1 d . . .
H14' H 0.8758 0.9482 0.1574 0.041 Uiso 1 1 calc R . .
C15' C 0.8484(2) 0.82780(19) 0.16975(12) 0.0292(7) Uani 1 1 d . . .
C16' C 0.8268(3) 0.7623(2) 0.20828(12) 0.0360(8) Uani 1 1 d . . .
H16' H 0.8250 0.7079 0.2009 0.043 Uiso 1 1 calc R . .
C17' C 0.8080(3) 0.7774(2) 0.25733(13) 0.0397(8) Uani 1 1 d . . .
H17' H 0.7911 0.7349 0.2827 0.048 Uiso 1 1 calc R . .
C18' C 0.8551(2) 0.8205(2) 0.11478(12) 0.0282(7) Uani 1 1 d . . .
O19' O 0.82663(16) 0.89019(13) 0.08105(8) 0.0345(5) Uani 1 1 d . . .
N20' N 0.89068(18) 0.73542(16) 0.10534(9) 0.0271(6) Uani 1 1 d . . .
H20' H 0.9101 0.6890 0.1303 0.033 Uiso 1 1 calc R . .
C21' C 0.8974(2) 0.71933(19) 0.05373(11) 0.0284(7) Uani 1 1 d . . .
H21C H 0.9487 0.7426 0.0349 0.034 Uiso 1 1 calc R . .
H21D H 0.8306 0.7517 0.0366 0.034 Uiso 1 1 calc R . .
C22' C 0.9280(2) 0.61734(18) 0.05558(10) 0.0217(6) Uani 1 1 d . . .
C23' C 1.0334(2) 0.56346(19) 0.05302(10) 0.0210(6) Uani 1 1 d . . .
C24' C 1.1153(2) 0.6088(2) 0.04599(12) 0.0310(7) Uani 1 1 d . . .
H24F H 1.1825 0.5633 0.0434 0.046 Uiso 1 1 calc R . .
H24D H 1.1149 0.6364 0.0746 0.046 Uiso 1 1 calc R . .
H24E H 1.1005 0.6555 0.0155 0.046 Uiso 1 1 calc R . .
C25' C 1.0611(2) 0.46829(19) 0.05986(10) 0.0213(6) Uani 1 1 d . . .
C26' C 1.1754(2) 0.4093(2) 0.06228(11) 0.0280(7) Uani 1 1 d . . .
H26C H 1.1836 0.3481 0.0573 0.034 Uiso 1 1 calc R . .
H26D H 1.2132 0.4368 0.0358 0.034 Uiso 1 1 calc R . .
N27' N 1.21599(17) 0.40353(17) 0.11223(9) 0.0265(5) Uani 1 1 d . . .
H27' H 1.1732 0.4137 0.1369 0.032 Uiso 1 1 calc R . .
C28' C 1.3177(2) 0.38294(18) 0.12076(10) 0.0221(6) Uani 1 1 d . . .
O29' O 1.38330(14) 0.35814(13) 0.08812(7) 0.0265(4) Uani 1 1 d . . .
C30' C 1.3484(2) 0.39245(18) 0.17093(10) 0.0226(6) Uani 1 1 d . . .
C31' C 1.4543(2) 0.36859(19) 0.18092(11) 0.0256(6) Uani 1 1 d . . .
H31' H 1.5029 0.3471 0.1567 0.031 Uiso 1 1 calc R . .
C32' C 1.4878(2) 0.3765(2) 0.22633(11) 0.0291(7) Uani 1 1 d . . .
H32' H 1.5585 0.3599 0.2331 0.035 Uiso 1 1 calc R . .
C33' C 1.4146(2) 0.4096(2) 0.26160(11) 0.0273(7) Uani 1 1 d . . .
C34' C 1.3096(2) 0.4343(2) 0.25319(11) 0.0291(7) Uani 1 1 d . . .
H34' H 1.2617 0.4564 0.2776 0.035 Uiso 1 1 calc R . .
C35' C 1.2766(2) 0.4254(2) 0.20763(11) 0.0271(7) Uani 1 1 d . . .
H35' H 1.2058 0.4416 0.2014 0.032 Uiso 1 1 calc R . .
N36' N 1.4496(2) 0.4183(2) 0.31000(10) 0.0360(6) Uani 1 1 d . . .
O37' O 1.54251(18) 0.37864(18) 0.32153(9) 0.0464(6) Uani 1 1 d . . .
O38' O 1.38533(18) 0.46518(17) 0.33597(8) 0.0417(6) Uani 1 1 d . . .
C39' C 0.9862(2) 0.42599(18) 0.06995(10) 0.0207(6) Uani 1 1 d . . .
C40' C 1.0198(2) 0.32222(19) 0.08094(11) 0.0295(7) Uani 1 1 d . . .
H40E H 0.9596 0.3038 0.0878 0.044 Uiso 1 1 calc R . .
H40D H 1.0655 0.2974 0.1100 0.044 Uiso 1 1 calc R . .
H40F H 1.0555 0.2994 0.0521 0.044 Uiso 1 1 calc R . .
C41' C 0.8815(2) 0.47987(18) 0.07227(10) 0.0212(6) Uani 1 1 d . . .
C42' C 0.8006(2) 0.4344(2) 0.08611(10) 0.0258(6) Uani 1 1 d . . .
H42C H 0.7325 0.4780 0.0745 0.031 Uiso 1 1 calc R . .
H42D H 0.8161 0.3823 0.0695 0.031 Uiso 1 1 calc R . .
N43' N 0.79974(18) 0.40284(16) 0.14119(8) 0.0241(5) Uani 1 1 d . . .
H43' H 0.8273 0.4252 0.1607 0.029 Uiso 1 1 calc R . .
C44' C 0.7566(2) 0.33955(18) 0.16145(10) 0.0225(6) Uani 1 1 d . . .
O45' O 0.70949(15) 0.31035(14) 0.13549(7) 0.0281(5) Uani 1 1 d . . .
C46' C 0.7691(2) 0.30297(19) 0.21775(10) 0.0230(6) Uani 1 1 d . . .
C47' C 0.7540(2) 0.21894(19) 0.23607(11) 0.0265(6) Uani 1 1 d . . .
H47' H 0.7360 0.1893 0.2136 0.032 Uiso 1 1 calc R . .
C48' C 0.7655(2) 0.1792(2) 0.28717(11) 0.0275(7) Uani 1 1 d . . .
H48' H 0.7557 0.1230 0.2993 0.033 Uiso 1 1 calc R . .
C49' C 0.7917(2) 0.2248(2) 0.31989(11) 0.0251(6) Uani 1 1 d . . .
C50' C 0.8068(2) 0.3084(2) 0.30324(11) 0.0275(7) Uani 1 1 d . . .
H50' H 0.8245 0.3377 0.3260 0.033 Uiso 1 1 calc R . .
C51' C 0.7950(2) 0.3475(2) 0.25191(11) 0.0262(6) Uani 1 1 d . . .
H51' H 0.8043 0.4039 0.2401 0.031 Uiso 1 1 calc R . .
N52' N 0.80422(19) 0.18262(17) 0.37404(9) 0.0304(6) Uani 1 1 d . . .
O53' O 0.76218(18) 0.12525(15) 0.39071(8) 0.0397(5) Uani 1 1 d . . .
O54' O 0.85475(17) 0.20712(16) 0.40047(8) 0.0399(6) Uani 1 1 d . . .
C55' C 0.8525(2) 0.57575(19) 0.06600(10) 0.0217(6) Uani 1 1 d . . .
C56' C 0.7403(2) 0.6329(2) 0.07227(13) 0.0347(7) Uani 1 1 d . . .
H56F H 0.7366 0.6910 0.0794 0.052 Uiso 1 1 calc R . .
H56D H 0.7105 0.6007 0.0998 0.052 Uiso 1 1 calc R . .
H56E H 0.7023 0.6435 0.0415 0.052 Uiso 1 1 calc R . .
N57' N 0.64987(17) 0.18609(15) 0.03362(9) 0.0228(5) Uani 1 1 d . . .
C58' C 0.6207(2) 0.28960(17) 0.01395(10) 0.0226(6) Uani 1 1 d . . .
H58D H 0.5460 0.3181 0.0171 0.027 Uiso 1 1 calc R . .
H58C H 0.6539 0.3138 0.0356 0.027 Uiso 1 1 calc R . .
C59' C 0.6501(2) 0.31838(19) -0.04053(11) 0.0254(6) Uani 1 1 d . . .
H59D H 0.6192 0.2931 -0.0626 0.030 Uiso 1 1 calc R . .
H59C H 0.7252 0.2938 -0.0439 0.030 Uiso 1 1 calc R . .
C60' C 0.6125(2) 0.42319(19) -0.05670(11) 0.0265(6) Uani 1 1 d . . .
H60D H 0.6394 0.4479 -0.0327 0.032 Uiso 1 1 calc R . .
H60C H 0.6413 0.4394 -0.0897 0.032 Uiso 1 1 calc R . .
C61' C 0.4948(2) 0.4688(2) -0.05984(12) 0.0318(7) Uani 1 1 d . . .
H61E H 0.4673 0.4467 -0.0844 0.048 Uiso 1 1 calc R . .
H61D H 0.4772 0.5345 -0.0699 0.048 Uiso 1 1 calc R . .
H61F H 0.4653 0.4542 -0.0272 0.048 Uiso 1 1 calc R . .
C62' C 0.5980(2) 0.14448(19) 0.00202(11) 0.0278(7) Uani 1 1 d . . .
H62D H 0.6279 0.1484 -0.0317 0.033 Uiso 1 1 calc R . .
H62C H 0.6143 0.0796 0.0171 0.033 Uiso 1 1 calc R . .
C63' C 0.4809(2) 0.1890(2) -0.00334(13) 0.0361(8) Uani 1 1 d . . .
H63D H 0.4507 0.1935 0.0300 0.043 Uiso 1 1 calc R . .
H63C H 0.4640 0.2510 -0.0235 0.043 Uiso 1 1 calc R . .
C64' C 0.4340(3) 0.1345(3) -0.0283(2) 0.0782(17) Uani 1 1 d . . .
H64D H 0.4571 0.0711 -0.0097 0.094 Uiso 1 1 calc R . .
H64C H 0.3588 0.1591 -0.0253 0.094 Uiso 1 1 calc R . .
C65' C 0.4604(4) 0.1348(4) -0.0832(2) 0.106(2) Uani 1 1 d . . .
H65E H 0.4464 0.1972 -0.1013 0.159 Uiso 1 1 calc R . .
H65F H 0.4188 0.1075 -0.0973 0.159 Uiso 1 1 calc R . .
H65D H 0.5328 0.1000 -0.0861 0.159 Uiso 1 1 calc R . .
C66' C 0.6143(2) 0.17608(19) 0.08865(10) 0.0246(6) Uani 1 1 d . . .
H66D H 0.6571 0.1958 0.1078 0.030 Uiso 1 1 calc R . .
H66C H 0.5432 0.2178 0.0896 0.030 Uiso 1 1 calc R . .
C67' C 0.6183(2) 0.08038(19) 0.11517(11) 0.0275(7) Uani 1 1 d . . .
H67D H 0.6876 0.0365 0.1124 0.033 Uiso 1 1 calc R . .
H67C H 0.5692 0.0622 0.0993 0.033 Uiso 1 1 calc R . .
C68' C 0.5913(3) 0.0804(2) 0.17084(12) 0.0340(7) Uani 1 1 d . . .
H68D H 0.6477 0.0874 0.1878 0.041 Uiso 1 1 calc R . .
H68C H 0.5291 0.1330 0.1732 0.041 Uiso 1 1 calc R . .
C69' C 0.5729(3) -0.0069(2) 0.19791(12) 0.0389(8) Uani 1 1 d . . .
H69F H 0.5147 -0.0125 0.1825 0.058 Uiso 1 1 calc R . .
H69E H 0.5584 -0.0045 0.2330 0.058 Uiso 1 1 calc R . .
H69D H 0.6339 -0.0592 0.1954 0.058 Uiso 1 1 calc R . .
C70' C 0.7659(2) 0.13555(19) 0.03000(11) 0.0236(6) Uani 1 1 d . . .
H70D H 0.7798 0.0706 0.0440 0.028 Uiso 1 1 calc R . .
H70C H 0.7841 0.1412 -0.0057 0.028 Uiso 1 1 calc R . .
C71' C 0.8368(2) 0.1673(2) 0.05627(12) 0.0290(7) Uani 1 1 d . . .
H71D H 0.8295 0.1510 0.0928 0.035 Uiso 1 1 calc R . .
H71C H 0.8169 0.2339 0.0467 0.035 Uiso 1 1 calc R . .
C72' C 0.9502(2) 0.1228(2) 0.04183(12) 0.0296(7) Uani 1 1 d . . .
H72D H 0.9553 0.1339 0.0051 0.035 Uiso 1 1 calc R . .
H72C H 0.9923 0.1523 0.0544 0.035 Uiso 1 1 calc R . .
C73' C 0.9939(2) 0.0202(2) 0.06257(12) 0.0340(7) Uani 1 1 d . . .
H73E H 0.9939 0.0087 0.0990 0.051 Uiso 1 1 calc R . .
H73F H 1.0639 -0.0041 0.0509 0.051 Uiso 1 1 calc R . .
H73D H 0.9516 -0.0094 0.0510 0.051 Uiso 1 1 calc R . .

loop_
_atom_site_aniso_label
_atom_site_aniso_U_11
_atom_site_aniso_U_22
_atom_site_aniso_U_33
_atom_site_aniso_U_23
_atom_site_aniso_U_13
_atom_site_aniso_U_12
O1 0.0556(15) 0.0220(12) 0.0281(12) -0.0046(9) 0.0002(10) -0.0089(10)
N2 0.0255(13) 0.0288(14) 0.0148(12) -0.0071(10) -0.0002(10) -0.0071(11)
O3 0.0465(13) 0.0377(12) 0.0281(12) -0.0019(9) -0.0041(10) -0.0265(11)
O4 0.0240(12) 0.0712(17) 0.0314(13) -0.0062(12) 0.0037(10) -0.0022(12)
O5 0.0204(11) 0.0455(13) 0.0375(12) -0.0136(10) 0.0050(9) -0.0116(10)
N6 0.0274(14) 0.0262(14) 0.0199(12) -0.0070(10) 0.0012(10) -0.0122(11)
O7 0.0315(12) 0.0317(12) 0.0355(12) -0.0039(9) -0.0031(9) -0.0175(10)
O8 0.0413(13) 0.0206(11) 0.0321(12) -0.0066(9) -0.0007(10) -0.0054(10)
O9 0.0446(13) 0.0377(13) 0.0273(12) -0.0061(10) -0.0041(10) -0.0173(11)
N10 0.0314(14) 0.0228(13) 0.0263(13) -0.0070(10) 0.0039(11) -0.0068(11)
O11 0.0415(13) 0.0325(12) 0.0312(12) -0.0050(9) 0.0085(10) -0.0172(10)
C12 0.0267(15) 0.0242(15) 0.0210(15) -0.0064(12) 0.0024(12) -0.0067(12)
C13 0.047(2) 0.0359(18) 0.0296(17) -0.0055(14) 0.0008(14) -0.0258(16)
C14 0.049(2) 0.0402(19) 0.0295(17) -0.0117(14) 0.0011(14) -0.0290(16)
C15 0.0277(16) 0.0253(15) 0.0296(16) -0.0083(12) 0.0023(12) -0.0116(13)
C16 0.0306(16) 0.0281(16) 0.0300(17) -0.0058(13) 0.0000(13) -0.0162(13)
C17 0.0316(16) 0.0296(16) 0.0270(16) -0.0098(13) -0.0018(13) -0.0147(13)
C18 0.0318(17) 0.0320(17) 0.0257(16) -0.0090(13) -0.0004(13) -0.0148(14)
O19 0.0564(15) 0.0534(15) 0.0294(12) -0.0091(11) -0.0029(11) -0.0381(13)
N20 0.068(2) 0.0464(18) 0.0221(14) -0.0030(12) -0.0096(14) -0.0427(17)
C21 0.079(3) 0.051(2) 0.0228(17) -0.0024(15) -0.0069(17) -0.044(2)
C22 0.050(2) 0.0336(17) 0.0142(14) -0.0040(12) -0.0037(13) -0.0228(15)
C23 0.054(2) 0.0273(16) 0.0139(14) -0.0065(12) -0.0045(13) -0.0050(15)
C24 0.095(3) 0.0275(18) 0.0305(19) -0.0083(15) -0.0065(19) -0.0024(19)
C25 0.0278(16) 0.0352(18) 0.0174(15) -0.0086(13) -0.0005(12) -0.0015(14)
C26 0.0341(19) 0.058(2) 0.0279(18) -0.0171(16) -0.0017(14) 0.0065(17)
N27 0.0278(15) 0.0545(19) 0.0214(14) -0.0122(13) -0.0007(12) 0.0049(13)
C28 0.0266(16) 0.0253(16) 0.0263(16) -0.0011(12) 0.0058(13) -0.0013(13)
O29 0.0281(12) 0.0395(13) 0.0290(12) -0.0065(10) 0.0076(9) -0.0019(10)
C30 0.0250(15) 0.0227(15) 0.0251(16) -0.0010(12) 0.0037(12) -0.0041(12)
C31 0.0255(16) 0.0382(18) 0.0269(17) -0.0005(13) 0.0065(13) -0.0062(14)
C32 0.0251(16) 0.0407(19) 0.0344(18) -0.0042(14) 0.0035(13) -0.0092(14)
C33 0.0316(17) 0.0349(18) 0.0305(17) -0.0109(14) 0.0030(13) -0.0128(14)
C34 0.0298(17) 0.0418(19) 0.0285(17) -0.0129(14) 0.0106(13) -0.0134(14)
C35 0.0244(15) 0.0307(16) 0.0279(16) -0.0078(13) 0.0045(12) -0.0080(13)
N36 0.0405(18) 0.064(2) 0.0345(17) -0.0210(14) 0.0046(14) -0.0223(15)
O37 0.0345(14) 0.0759(19) 0.0464(15) -0.0127(13) -0.0053(11) -0.0202(13)
O38 0.0623(19) 0.192(4) 0.0355(16) -0.039(2) 0.0122(14) -0.067(2)
C39 0.0302(16) 0.0338(17) 0.0140(14) -0.0048(12) -0.0017(12) -0.0117(13)
C40 0.0400(19) 0.051(2) 0.0290(17) -0.0083(15) 0.0026(14) -0.0247(17)
C41 0.0284(15) 0.0247(15) 0.0136(13) -0.0050(11) -0.0021(11) -0.0069(12)
C42 0.0362(17) 0.0279(16) 0.0245(16) -0.0060(13) -0.0066(13) -0.0077(14)
N43 0.0260(13) 0.0200(13) 0.0222(13) -0.0041(11) -0.0054(11) -0.0037(11)
C44 0.0253(15) 0.0242(16) 0.0266(16) -0.0054(13) -0.0004(12) -0.0086(13)
O45 0.0466(14) 0.0235(11) 0.0310(12) -0.0014(9) -0.0120(10) -0.0059(10)
C46 0.0203(14) 0.0219(15) 0.0248(15) -0.0056(12) -0.0017(11) -0.0040(12)
C47 0.0371(18) 0.0233(16) 0.0268(16) -0.0020(12) -0.0044(13) -0.0101(13)
C48 0.0382(18) 0.0268(16) 0.0328(17) -0.0075(13) -0.0023(14) -0.0138(14)
C49 0.0257(15) 0.0309(16) 0.0222(15) -0.0070(12) 0.0018(12) -0.0106(13)
C50 0.0248(15) 0.0263(16) 0.0219(15) -0.0023(12) 0.0029(12) -0.0057(12)
C51 0.0240(15) 0.0216(15) 0.0273(16) -0.0056(12) 0.0029(12) -0.0090(12)
N52 0.0346(15) 0.0381(16) 0.0264(14) -0.0093(12) 0.0027(11) -0.0137(13)
O53 0.0762(18) 0.0434(15) 0.0370(14) -0.0120(11) -0.0034(12) -0.0327(13)
O54 0.0474(14) 0.0419(13) 0.0273(12) -0.0073(10) -0.0048(10) -0.0107(11)
C55 0.0290(16) 0.0340(17) 0.0147(14) -0.0058(12) -0.0007(11) -0.0130(13)
C56 0.0304(18) 0.059(2) 0.0354(19) -0.0125(16) 0.0030(14) -0.0155(16)
N57 0.0295(13) 0.0242(13) 0.0234(13) -0.0074(10) 0.0003(10) -0.0104(11)
C58 0.0434(19) 0.0362(18) 0.0318(18) -0.0077(14) -0.0039(14) -0.0222(15)
C59 0.041(2) 0.069(3) 0.045(2) -0.0201(19) -0.0017(16) -0.0286(19)
C60 0.068(3) 0.092(3) 0.045(2) -0.007(2) -0.010(2) -0.057(3)
C62 0.0305(16) 0.0313(16) 0.0233(15) -0.0092(12) 0.0042(12) -0.0163(13)
C63 0.048(2) 0.0334(18) 0.0289(17) -0.0028(14) -0.0011(14) -0.0190(16)
C64 0.117(4) 0.054(2) 0.035(2) -0.0027(18) -0.006(2) -0.058(3)
C65 0.163(6) 0.064(3) 0.054(3) -0.011(2) 0.040(3) -0.054(3)
C66 0.0247(15) 0.0206(15) 0.0271(16) -0.0070(12) 0.0007(12) -0.0049(12)
C67 0.0348(17) 0.0321(17) 0.0249(16) -0.0092(13) 0.0067(13) -0.0096(14)
C68 0.0287(16) 0.0304(16) 0.0227(15) -0.0039(12) 0.0020(12) -0.0102(13)
C69 0.0290(17) 0.0389(18) 0.0281(17) -0.0036(14) -0.0045(13) -0.0103(14)
C70 0.0342(17) 0.0202(15) 0.0267(16) -0.0083(12) 0.0006(13) -0.0020(13)
C71 0.0300(16) 0.0208(15) 0.0261(16) -0.0034(12) 0.0043(12) -0.0054(13)
C72 0.0326(17) 0.0274(17) 0.0289(17) -0.0017(13) 0.0049(13) -0.0019(14)
C73 0.0301(18) 0.0388(19) 0.046(2) -0.0009(16) 0.0060(15) -0.0062(15)
O74 0.0480(16) 0.0499(16) 0.104(2) -0.0393(16) 0.0289(15) -0.0268(13)
C75 0.036(2) 0.040(2) 0.081(3) -0.018(2) 0.0173(19) -0.0120(17)
C76 0.043(2) 0.061(3) 0.063(3) -0.010(2) -0.0034(19) -0.010(2)
O77 0.0350(13) 0.0499(15) 0.0547(15) -0.0202(12) 0.0030(11) -0.0136(11)
C78 0.038(2) 0.050(2) 0.059(2) -0.0212(18) 0.0147(17) -0.0205(17)
C79 0.039(2) 0.062(3) 0.079(3) -0.034(2) 0.0114(19) -0.028(2)
O9' 0.092(2) 0.0499(17) 0.0387(15) -0.0087(13) 0.0086(15) -0.0127(16)
N10' 0.067(2) 0.0337(17) 0.0418(19) -0.0113(15) -0.0167(16) 0.0013(16)
O11' 0.117(3) 0.0517(17) 0.0473(17) -0.0213(14) -0.0171(16) -0.0230(17)
C12' 0.044(2) 0.0287(18) 0.0352(18) -0.0098(14) -0.0103(15) -0.0016(15)
C13' 0.0387(19) 0.0277(17) 0.046(2) -0.0144(15) -0.0107(15) -0.0091(15)
C14' 0.0320(17) 0.0250(16) 0.044(2) -0.0082(14) -0.0011(14) -0.0076(14)
C15' 0.0254(16) 0.0202(15) 0.0391(18) -0.0080(13) -0.0014(13) -0.0028(12)
C16' 0.0430(19) 0.0221(16) 0.042(2) -0.0118(14) 0.0022(15) -0.0075(14)
C17' 0.052(2) 0.0223(16) 0.0369(19) -0.0020(14) -0.0016(16) -0.0053(15)
C18' 0.0247(15) 0.0223(16) 0.0391(18) -0.0103(14) 0.0044(13) -0.0083(13)
O19' 0.0394(13) 0.0200(11) 0.0423(13) -0.0067(10) 0.0040(10) -0.0081(10)
N20' 0.0326(14) 0.0193(13) 0.0280(13) -0.0052(10) 0.0035(11) -0.0071(11)
C21' 0.0281(16) 0.0232(15) 0.0329(17) -0.0073(13) 0.0062(13) -0.0077(13)
C22' 0.0242(15) 0.0214(14) 0.0198(14) -0.0050(11) 0.0021(11) -0.0081(12)
C23' 0.0222(14) 0.0262(15) 0.0172(14) -0.0072(11) 0.0017(11) -0.0103(12)
C24' 0.0289(16) 0.0374(18) 0.0330(17) -0.0120(14) 0.0044(13) -0.0171(14)
C25' 0.0191(14) 0.0270(15) 0.0174(14) -0.0083(11) -0.0014(11) -0.0047(12)
C26' 0.0188(14) 0.0365(17) 0.0265(16) -0.0133(13) -0.0010(12) -0.0023(13)
N27' 0.0178(12) 0.0393(15) 0.0208(12) -0.0100(11) -0.0016(10) -0.0050(11)
C28' 0.0204(14) 0.0187(14) 0.0260(15) -0.0038(11) -0.0021(12) -0.0052(11)
O29' 0.0207(10) 0.0303(11) 0.0279(11) -0.0114(9) 0.0021(8) -0.0053(9)
C30' 0.0216(14) 0.0180(14) 0.0258(15) -0.0023(11) -0.0016(12) -0.0046(12)
C31' 0.0214(15) 0.0260(15) 0.0274(16) -0.0053(12) 0.0018(12) -0.0058(12)
C32' 0.0227(15) 0.0348(17) 0.0305(17) -0.0057(13) -0.0039(13) -0.0106(13)
C33' 0.0267(16) 0.0343(17) 0.0225(15) -0.0038(13) -0.0037(12) -0.0128(13)
C34' 0.0247(16) 0.0385(18) 0.0266(16) -0.0114(13) 0.0020(12) -0.0113(14)
C35' 0.0182(14) 0.0330(17) 0.0303(17) -0.0097(13) 0.0002(12) -0.0071(13)
N36' 0.0333(16) 0.0521(18) 0.0296(15) -0.0105(13) -0.0021(12) -0.0216(14)
O37' 0.0323(13) 0.0715(17) 0.0390(14) -0.0118(12) -0.0099(11) -0.0198(12)
O38' 0.0417(14) 0.0636(16) 0.0309(13) -0.0203(12) 0.0070(10) -0.0267(12)
C39' 0.0251(15) 0.0181(14) 0.0181(14) -0.0057(11) -0.0038(11) -0.0044(12)
C40' 0.0327(17) 0.0236(16) 0.0292(16) -0.0057(12) -0.0048(13) -0.0047(13)
C41' 0.0209(14) 0.0240(15) 0.0197(14) -0.0045(11) -0.0014(11) -0.0083(12)
C42' 0.0258(15) 0.0307(16) 0.0238(15) -0.0049(12) -0.0015(12) -0.0132(13)
N43' 0.0259(13) 0.0287(13) 0.0223(13) -0.0064(10) -0.0007(10) -0.0140(11)
C44' 0.0197(14) 0.0222(15) 0.0266(15) -0.0085(12) 0.0017(12) -0.0065(12)
O45' 0.0292(11) 0.0332(11) 0.0277(11) -0.0074(9) 0.0005(9) -0.0172(9)
C46' 0.0194(14) 0.0257(15) 0.0261(15) -0.0081(12) 0.0049(11) -0.0098(12)
C47' 0.0268(16) 0.0266(16) 0.0300(17) -0.0102(13) 0.0013(12) -0.0117(13)
C48' 0.0271(16) 0.0296(16) 0.0284(16) -0.0063(13) 0.0048(12) -0.0136(13)
C49' 0.0220(15) 0.0292(16) 0.0236(15) -0.0064(12) 0.0044(12) -0.0084(12)
C50' 0.0258(16) 0.0317(17) 0.0298(17) -0.0139(13) 0.0045(12) -0.0121(13)
C51' 0.0265(16) 0.0263(16) 0.0288(16) -0.0091(13) 0.0046(12) -0.0113(13)
N52' 0.0285(14) 0.0328(15) 0.0277(14) -0.0099(11) 0.0028(11) -0.0061(12)
O53' 0.0487(14) 0.0405(13) 0.0327(13) 0.0005(10) 0.0014(10) -0.0237(12)
O54' 0.0414(13) 0.0589(15) 0.0270(12) -0.0132(11) 0.0019(10) -0.0242(12)
C55' 0.0187(14) 0.0251(15) 0.0199(14) -0.0050(11) 0.0000(11) -0.0054(12)
C56' 0.0228(16) 0.0327(18) 0.045(2) -0.0090(15) 0.0046(14) -0.0053(14)
N57' 0.0229(12) 0.0208(12) 0.0247(13) -0.0061(10) -0.0014(10) -0.0062(10)
C58' 0.0239(15) 0.0151(14) 0.0278(15) -0.0063(11) -0.0014(12) -0.0037(11)
C59' 0.0236(15) 0.0259(15) 0.0261(16) -0.0071(12) 0.0022(12) -0.0071(12)
C60' 0.0253(15) 0.0260(16) 0.0266(16) -0.0051(12) 0.0021(12) -0.0074(13)
C61' 0.0282(16) 0.0271(16) 0.0356(18) -0.0055(13) -0.0019(13) -0.0037(13)
C62' 0.0335(17) 0.0204(15) 0.0304(16) -0.0041(12) -0.0072(13) -0.0098(13)
C63' 0.0317(17) 0.0358(18) 0.0402(19) -0.0004(14) -0.0091(14) -0.0133(15)
C64' 0.062(3) 0.023(2) 0.146(5) 0.004(2) -0.064(3) -0.0119(19)
C65' 0.070(3) 0.108(4) 0.139(5) -0.094(4) -0.053(3) 0.020(3)
C66' 0.0213(14) 0.0253(15) 0.0263(16) -0.0060(12) 0.0021(12) -0.0067(12)
C67' 0.0296(16) 0.0244(15) 0.0290(16) -0.0043(12) 0.0000(13) -0.0102(13)
C68' 0.0369(18) 0.0311(17) 0.0320(18) -0.0032(14) 0.0024(14) -0.0114(14)
C69' 0.042(2) 0.0374(19) 0.0358(19) -0.0015(15) 0.0057(15) -0.0161(16)
C70' 0.0230(15) 0.0210(14) 0.0233(15) -0.0072(12) 0.0010(12) -0.0017(12)
C71' 0.0240(15) 0.0278(16) 0.0345(17) -0.0109(13) 0.0003(13) -0.0052(13)
C72' 0.0273(16) 0.0295(17) 0.0312(17) -0.0075(13) 0.0009(13) -0.0081(13)
C73' 0.0363(18) 0.0293(17) 0.0322(18) -0.0056(13) -0.0014(14) -0.0060(14)

loop_
_atom_type_symbol
_atom_type_description
_atom_type_scat_dispersion_real
_atom_type_scat_dispersion_imag
_atom_type_scat_source
C C 0.0033 0.0016 'International Tables Vol C Tables 4.2.6.8 and 6.1.1.4'
H H 0.0000 0.0000 'International Tables Vol C Tables 4.2.6.8 and 6.1.1.4'
N N 0.0061 0.0033 'International Tables Vol C Tables 4.2.6.8 and 6.1.1.4'
O O 0.0106 0.0060 'International Tables Vol C Tables 4.2.6.8 and 6.1.1.4'

loop_
_geom_angle_atom_site_label_1
_geom_angle_atom_site_label_2
_geom_angle_atom_site_label_3
_geom_angle
_geom_angle_site_symmetry_1
_geom_angle_site_symmetry_3
_geom_angle_publ_flag
O4 N2 O1 120.7(3) . 1 ?
O4 N2 O1 120.7(3) . . ?
O4 N2 O3 119.8(2) . 1 ?
O1 N2 O3 119.5(2) 1 1 ?
O1 N2 O3 119.5(2) . 1 ?
O4 N2 O3 119.8(2) . . ?
O1 N2 O3 119.5(2) 1 . ?
O1 N2 O3 119.5(2) . . ?
O8 N6 O7 119.9(2) 1 1 ?
O8 N6 O7 119.9(2) . 1 ?
O8 N6 O7 119.9(2) 1 . ?
O8 N6 O7 119.9(2) . . ?
O8 N6 O5 120.4(2) 1 1 ?
O8 N6 O5 120.4(2) . 1 ?
O7 N6 O5 119.8(2) 1 1 ?
O7 N6 O5 119.8(2) . 1 ?
O8 N6 O5 120.4(2) 1 . ?
O8 N6 O5 120.4(2) . . ?
O7 N6 O5 119.8(2) 1 . ?
O7 N6 O5 119.8(2) . . ?
O9 N10 O11 123.1(2) . . ?
O9 N10 C12 119.1(2) . . ?
O11 N10 C12 117.8(2) . . ?
C13 C12 C17 122.8(3) . . ?
C13 C12 N10 118.9(3) . . ?
C17 C12 N10 118.3(2) . . ?
C12 C13 C14 117.9(3) . . ?
C12 C13 H13 121.0 . . ?
C14 C13 H13 121.0 . . ?
C13 C14 C15 121.5(3) . . ?
C13 C14 H14 119.2 . . ?
C15 C14 H14 119.2 . . ?
C14 C15 C16 118.9(3) . . ?
C14 C15 C18 116.8(3) . . ?
C16 C15 C18 124.3(3) . . ?
C17 C16 C15 120.5(3) . . ?
C17 C16 H16 119.8 . . ?
C15 C16 H16 119.8 . . ?
C12 C17 C16 118.3(3) . . ?
C12 C17 H17 120.9 . . ?
C16 C17 H17 120.9 . . ?
O19 C18 N20 121.7(3) . . ?
O19 C18 C15 120.5(3) . . ?
N20 C18 C15 117.8(3) . . ?
C18 N20 C21 120.9(3) . . ?
C18 N20 H20 121(3) . . ?
C21 N20 H20 118(3) . . ?
N20 C21 C22 109.4(3) . . ?
N20 C21 H21A 109.8 . . ?
C22 C21 H21A 109.8 . . ?
N20 C21 H21B 109.8 . . ?
C22 C21 H21B 109.8 . . ?
H21A C21 H21B 108.2 . . ?
C23 C22 C55 120.6(3) . . ?
C23 C22 C21 119.4(3) . . ?
C55 C22 C21 119.6(3) . . ?
C25 C23 C22 119.1(3) . . ?
C25 C23 C24 120.0(3) . . ?
C22 C23 C24 120.7(3) . . ?
C23 C24 H24A 109.5 . . ?
C23 C24 H24C 109.5 . . ?
H24A C24 H24C 109.5 . . ?
C23 C24 H24B 109.5 . . ?
H24A C24 H24B 109.5 . . ?
H24C C24 H24B 109.5 . . ?
C39 C25 C23 120.9(3) . . ?
C39 C25 C26 118.9(3) . . ?
C23 C25 C26 119.9(3) . . ?
N27 C26 C25 108.5(2) . . ?
N27 C26 H26A 110.0 . . ?
C25 C26 H26A 110.0 . . ?
N27 C26 H26B 110.0 . . ?
C25 C26 H26B 110.0 . . ?
H26A C26 H26B 108.4 . . ?
C28 N27 C26 120.2(3) . . ?
C28 N27 H27 123(3) . . ?
C26 N27 H27 117(3) . . ?
O29 C28 N27 121.4(3) . . ?
O29 C28 C30 120.5(3) . . ?
N27 C28 C30 118.1(3) . . ?
C31 C30 C35 119.4(3) . . ?
C31 C30 C28 116.5(3) . . ?
C35 C30 C28 124.0(3) . . ?
C32 C31 C30 120.6(3) . . ?
C32 C31 H31 119.7 . . ?
C30 C31 H31 119.7 . . ?
C33 C32 C31 118.2(3) . . ?
C33 C32 H32 120.9 . . ?
C31 C32 H32 120.9 . . ?
C32 C33 C34 122.7(3) . . ?
C32 C33 N36 117.6(3) . . ?
C34 C33 N36 119.6(3) . . ?
C35 C34 C33 118.5(3) . . ?
C35 C34 H34 120.7 . . ?
C33 C34 H34 120.7 . . ?
C34 C35 C30 120.5(3) . . ?
C34 C35 H35 119.8 . . ?
C30 C35 H35 119.8 . . ?
O37 N36 O38 122.5(3) . . ?
O37 N36 C33 119.7(3) . . ?
O38 N36 C33 117.7(3) . . ?
C25 C39 C41 120.1(3) . . ?
C25 C39 C40 119.8(3) . . ?
C41 C39 C40 120.0(3) . . ?
C39 C40 H40C 109.5 . . ?
C39 C40 H40B 109.5 . . ?
H40C C40 H40B 109.5 . . ?
C39 C40 H40A 109.5 . . ?
H40C C40 H40A 109.5 . . ?
H40B C40 H40A 109.5 . . ?
C55 C41 C39 119.9(3) . . ?
C55 C41 C42 120.5(3) . . ?
C39 C41 C42 119.3(3) . . ?
N43 C42 C41 109.2(2) . . ?
N43 C42 H42A 109.8 . . ?
C41 C42 H42A 109.8 . . ?
N43 C42 H42B 109.8 . . ?
C41 C42 H42B 109.8 . . ?
H42A C42 H42B 108.3 . . ?
C44 N43 C42 120.2(2) . . ?
C44 N43 H43 121(2) . . ?
C42 N43 H43 118(2) . . ?
O45 C44 N43 121.7(3) . . ?
O45 C44 C46 120.8(3) . . ?
N43 C44 C46 117.5(2) . . ?
C47 C46 C51 119.7(3) . . ?
C47 C46 C44 116.5(2) . . ?
C51 C46 C44 123.9(2) . . ?
C48 C47 C46 121.2(3) . . ?
C48 C47 H47 119.4 . . ?
C46 C47 H47 119.4 . . ?
C47 C48 C49 117.8(3) . . ?
C47 C48 H48 121.1 . . ?
C49 C48 H48 121.1 . . ?
C50 C49 C48 122.6(3) . . ?
C50 C49 N52 119.2(3) . . ?
C48 C49 N52 118.2(3) . . ?
C49 C50 C51 118.7(3) . . ?
C49 C50 H50 120.7 . . ?
C51 C50 H50 120.7 . . ?
C46 C51 C50 120.0(3) . . ?
C46 C51 H51 120.0 . . ?
C50 C51 H51 120.0 . . ?
O54 N52 O53 123.3(3) . . ?
O54 N52 C49 118.5(3) . . ?
O53 N52 C49 118.1(3) . . ?
C41 C55 C22 119.3(3) . . ?
C41 C55 C56 120.8(3) . . ?
C22 C55 C56 119.8(3) . . ?
C55 C56 H56B 109.5 . . ?
C55 C56 H56C 109.5 . . ?
H56B C56 H56C 109.5 . . ?
C55 C56 H56A 109.5 . . ?
H56B C56 H56A 109.5 . . ?
H56C C56 H56A 109.5 . . ?
C70 N57 C58 107.2(2) . . ?
C70 N57 C62 111.5(2) . . ?
C58 N57 C62 110.4(2) . . ?
C70 N57 C66 110.9(2) . . ?
C58 N57 C66 110.7(2) . . ?
C62 N57 C66 106.3(2) . . ?
N57 C58 C59 115.5(3) . . ?
N57 C58 H58B 108.4 . . ?
C59 C58 H58B 108.4 . . ?
N57 C58 H58A 108.4 . . ?
C59 C58 H58A 108.4 . . ?
H58B C58 H58A 107.5 . . ?
C60 C59 C58 112.7(3) . . ?
C60 C59 H59B 109.0 . . ?
C58 C59 H59B 109.0 . . ?
C60 C59 H59A 109.0 . . ?
C58 C59 H59A 109.0 . . ?
H59B C59 H59A 107.8 . . ?
C61B C60 C61A 52.8(9) . . ?
C61B C60 C59 134.2(10) . . ?
C61A C60 C59 113.9(3) . . ?
C61B C61A C60 55.5(10) . . ?
C61A C61B C60 71.7(11) . . ?
C63 C62 N57 115.4(2) . . ?
C63 C62 H62B 108.4 . . ?
N57 C62 H62B 108.4 . . ?
C63 C62 H62A 108.4 . . ?
N57 C62 H62A 108.4 . . ?
H62B C62 H62A 107.5 . . ?
C64 C63 C62 112.1(3) . . ?
C64 C63 H63B 109.2 . . ?
C62 C63 H63B 109.2 . . ?
C64 C63 H63A 109.2 . . ?
C62 C63 H63A 109.2 . . ?
H63B C63 H63A 107.9 . . ?
C65 C64 C63 114.8(4) . . ?
C65 C64 H64B 108.6 . . ?
C63 C64 H64B 108.6 . . ?
C65 C64 H64A 108.6 . . ?
C63 C64 H64A 108.6 . . ?
H64B C64 H64A 107.5 . . ?
C64 C65 H65C 109.5 . . ?
C64 C65 H65A 109.5 . . ?
H65C C65 H65A 109.5 . . ?
C64 C65 H65B 109.5 . . ?
H65C C65 H65B 109.5 . . ?
H65A C65 H65B 109.5 . . ?
C67 C66 N57 115.5(2) . . ?
C67 C66 H66A 108.4 . . ?
N57 C66 H66A 108.4 . . ?
C67 C66 H66B 108.4 . . ?
N57 C66 H66B 108.4 . . ?
H66A C66 H66B 107.5 . . ?
C66 C67 C68 110.5(2) . . ?
C66 C67 H67A 109.6 . . ?
C68 C67 H67A 109.6 . . ?
C66 C67 H67B 109.6 . . ?
C68 C67 H67B 109.6 . . ?
H67A C67 H67B 108.1 . . ?
C69 C68 C67 113.9(2) . . ?
C69 C68 H68B 108.8 . . ?
C67 C68 H68B 108.8 . . ?
C69 C68 H68A 108.8 . . ?
C67 C68 H68A 108.8 . . ?
H68B C68 H68A 107.7 . . ?
C68 C69 H69C 109.5 . . ?
C68 C69 H69A 109.5 . . ?
H69C C69 H69A 109.5 . . ?
C68 C69 H69B 109.5 . . ?
H69C C69 H69B 109.5 . . ?
H69A C69 H69B 109.5 . . ?
C71 C70 N57 115.8(2) . . ?
C71 C70 H70B 108.3 . . ?
N57 C70 H70B 108.3 . . ?
C71 C70 H70A 108.3 . . ?
N57 C70 H70A 108.3 . . ?
H70B C70 H70A 107.4 . . ?
C70 C71 C72 110.4(2) . . ?
C70 C71 H71B 109.6 . . ?
C72 C71 H71B 109.6 . . ?
C70 C71 H71A 109.6 . . ?
C72 C71 H71A 109.6 . . ?
H71B C71 H71A 108.1 . . ?
C73 C72 C71 112.9(3) . . ?
C73 C72 H72B 109.0 . . ?
C71 C72 H72B 109.0 . . ?
C73 C72 H72A 109.0 . . ?
C71 C72 H72A 109.0 . . ?
H72B C72 H72A 107.8 . . ?
C72 C73 H73C 109.5 . . ?
C72 C73 H73A 109.5 . . ?
H73C C73 H73A 109.5 . . ?
C72 C73 H73B 109.5 . . ?
H73C C73 H73B 109.5 . . ?
H73A C73 H73B 109.5 . . ?
C79 O74 C75 109.2(3) . . ?
O74 C75 C76 111.4(3) . . ?
O74 C75 H75B 109.4 . . ?
C76 C75 H75B 109.4 . . ?
O74 C75 H75A 109.4 . . ?
C76 C75 H75A 109.4 . . ?
H75B C75 H75A 108.0 . . ?
O77 C76 C75 111.0(3) . . ?
O77 C76 H76A 109.4 . . ?
C75 C76 H76A 109.4 . . ?
O77 C76 H76B 109.4 . . ?
C75 C76 H76B 109.4 . . ?
H76A C76 H76B 108.0 . . ?
C78 O77 C76 109.9(3) . . ?
O77 C78 C79 110.7(3) . . ?
O77 C78 H78B 109.5 . . ?
C79 C78 H78B 109.5 . . ?
O77 C78 H78A 109.5 . . ?
C79 C78 H78A 109.5 . . ?
H78B C78 H78A 108.1 . . ?
O74 C79 C78 111.0(3) . . ?
O74 C79 H79A 109.4 . . ?
C78 C79 H79A 109.4 . . ?
O74 C79 H79B 109.4 . . ?
C78 C79 H79B 109.4 . . ?
H79A C79 H79B 108.0 . . ?
C85 O80A O80B 75.9(4) . . ?
C85 O80A C81 107.7(3) . . ?
O80B O80A C81 44.3(4) . . ?
C81 O80B O80A 68.0(6) . . ?
C81 O80B C85 106.1(7) . . ?
O80A O80B C85 51.3(3) . . ?
O80B C81 O80A 67.7(5) . . ?
O80B C81 C82 109.9(6) . . ?
O80A C81 C82 113.9(3) . . ?
O83A C82 C81 123.2(5) . . ?
O83A C82 O83B 41.8(4) . . ?
C81 C82 O83B 106.8(3) . . ?
O83A O83B C84 84.8(6) . . ?
O83A O83B C82 56.9(5) . . ?
C84 O83B C82 112.9(4) . . ?
O83B O83A C82 81.3(6) . . ?
O83B O83A C84 55.4(5) . . ?
C82 O83A C84 110.0(6) . . ?
O83B C84 C85 110.9(4) . . ?
O83B C84 O83A 39.8(3) . . ?
C85 C84 O83A 117.8(5) . . ?
O80A C85 C84 112.2(4) . . ?
O80A C85 O80B 52.8(4) . . ?
C84 C85 O80B 102.0(4) . . ?
O11' N10' O9' 123.1(3) . . ?
O11' N10' C12' 118.5(3) . . ?
O9' N10' C12' 118.3(3) . . ?
C17' C12' C13' 122.5(3) . . ?
C17' C12' N10' 118.9(3) . . ?
C13' C12' N10' 118.5(3) . . ?
C14' C13' C12' 118.3(3) . . ?
C14' C13' H13' 120.8 . . ?
C12' C13' H13' 120.8 . . ?
C13' C14' C15' 121.1(3) . . ?
C13' C14' H14' 119.5 . . ?
C15' C14' H14' 119.5 . . ?
C14' C15' C16' 118.6(3) . . ?
C14' C15' C18' 118.7(3) . . ?
C16' C15' C18' 122.6(3) . . ?
C17' C16' C15' 120.7(3) . . ?
C17' C16' H16' 119.6 . . ?
C15' C16' H16' 119.6 . . ?
C12' C17' C16' 118.6(3) . . ?
C12' C17' H17' 120.7 . . ?
C16' C17' H17' 120.7 . . ?
O19' C18' N20' 122.9(3) . . ?
O19' C18' C15' 120.7(3) . . ?
N20' C18' C15' 116.4(3) . . ?
C18' N20' C21' 121.5(2) . . ?
C18' N20' H20' 119.2 . . ?
C21' N20' H20' 119.2 . . ?
N20' C21' C22' 109.2(2) . . ?
N20' C21' H21C 109.8 . . ?
C22' C21' H21C 109.8 . . ?
N20' C21' H21D 109.8 . . ?
C22' C21' H21D 109.8 . . ?
H21C C21' H21D 108.3 . . ?
C55' C22' C23' 120.4(2) . . ?
C55' C22' C21' 119.1(2) . . ?
C23' C22' C21' 120.0(2) . . ?
C25' C23' C22' 119.2(2) . . ?
C25' C23' C24' 121.0(2) . . ?
C22' C23' C24' 119.7(2) . . ?
C23' C24' H24F 109.5 . . ?
C23' C24' H24D 109.5 . . ?
H24F C24' H24D 109.5 . . ?
C23' C24' H24E 109.5 . . ?
H24F C24' H24E 109.5 . . ?
H24D C24' H24E 109.5 . . ?
C23' C25' C39' 120.9(2) . . ?
C23' C25' C26' 119.2(2) . . ?
C39' C25' C26' 119.5(2) . . ?
N27' C26' C25' 108.0(2) . . ?
N27' C26' H26C 110.1 . . ?
C25' C26' H26C 110.1 . . ?
N27' C26' H26D 110.1 . . ?
C25' C26' H26D 110.1 . . ?
H26C C26' H26D 108.4 . . ?
C28' N27' C26' 122.0(2) . . ?
C28' N27' H27' 119.0 . . ?
C26' N27' H27' 119.0 . . ?
O29' C28' N27' 121.3(3) . . ?
O29' C28' C30' 121.4(2) . . ?
N27' C28' C30' 117.3(2) . . ?
C31' C30' C35' 118.8(3) . . ?
C31' C30' C28' 117.9(2) . . ?
C35' C30' C28' 123.3(2) . . ?
C32' C31' C30' 120.7(3) . . ?
C32' C31' H31' 119.6 . . ?
C30' C31' H31' 119.6 . . ?
C31' C32' C33' 118.8(3) . . ?
C31' C32' H32' 120.6 . . ?
C33' C32' H32' 120.6 . . ?
C34' C33' C32' 122.3(3) . . ?
C34' C33' N36' 118.5(3) . . ?
C32' C33' N36' 119.2(3) . . ?
C33' C34' C35' 118.5(3) . . ?
C33' C34' H34' 120.7 . . ?
C35' C34' H34' 120.7 . . ?
C34' C35' C30' 120.8(3) . . ?
C34' C35' H35' 119.6 . . ?
C30' C35' H35' 119.6 . . ?
O38' N36' O37' 124.3(3) . . ?
O38' N36' C33' 118.1(3) . . ?
O37' N36' C33' 117.6(3) . . ?
C25' C39' C41' 119.6(2) . . ?
C25' C39' C40' 119.5(2) . . ?
C41' C39' C40' 120.8(2) . . ?
C39' C40' H40E 109.5 . . ?
C39' C40' H40D 109.5 . . ?
H40E C40' H40D 109.5 . . ?
C39' C40' H40F 109.5 . . ?
H40E C40' H40F 109.5 . . ?
H40D C40' H40F 109.5 . . ?
C39' C41' C55' 120.1(2) . . ?
C39' C41' C42' 120.0(2) . . ?
C55' C41' C42' 119.7(2) . . ?
N43' C42' C41' 109.9(2) . . ?
N43' C42' H42C 109.7 . . ?
C41' C42' H42C 109.7 . . ?
N43' C42' H42D 109.7 . . ?
C41' C42' H42D 109.7 . . ?
H42C C42' H42D 108.2 . . ?
C44' N43' C42' 120.6(2) . . ?
C44' N43' H43' 119.7 . . ?
C42' N43' H43' 119.7 . . ?
O45' C44' N43' 122.2(3) . . ?
O45' C44' C46' 120.4(2) . . ?
N43' C44' C46' 117.4(2) . . ?
C47' C46' C51' 119.2(3) . . ?
C47' C46' C44' 116.7(2) . . ?
C51' C46' C44' 124.2(2) . . ?
C48' C47' C46' 120.8(3) . . ?
C48' C47' H47' 119.6 . . ?
C46' C47' H47' 119.6 . . ?
C47' C48' C49' 118.6(3) . . ?
C47' C48' H48' 120.7 . . ?
C49' C48' H48' 120.7 . . ?
C48' C49' C50' 122.3(3) . . ?
C48' C49' N52' 118.6(3) . . ?
C50' C49' N52' 119.1(3) . . ?
C49' C50' C51' 118.5(3) . . ?
C49' C50' H50' 120.7 . . ?
C51' C50' H50' 120.7 . . ?
C50' C51' C46' 120.6(3) . . ?
C50' C51' H51' 119.7 . . ?
C46' C51' H51' 119.7 . . ?
O54' N52' O53' 123.4(3) . . ?
O54' N52' C49' 118.4(2) . . ?
O53' N52' C49' 118.1(2) . . ?
C22' C55' C41' 119.7(2) . . ?
C22' C55' C56' 120.4(2) . . ?
C41' C55' C56' 119.8(2) . . ?
C55' C56' H56F 109.5 . . ?
C55' C56' H56D 109.5 . . ?
H56F C56' H56D 109.5 . . ?
C55' C56' H56E 109.5 . . ?
H56F C56' H56E 109.5 . . ?
H56D C56' H56E 109.5 . . ?
C62' N57' C70' 105.5(2) . . ?
C62' N57' C58' 110.9(2) . . ?
C70' N57' C58' 112.1(2) . . ?
C62' N57' C66' 112.4(2) . . ?
C70' N57' C66' 111.2(2) . . ?
C58' N57' C66' 104.9(2) . . ?
C59' C58' N57' 115.5(2) . . ?
C59' C58' H58D 108.4 . . ?
N57' C58' H58D 108.4 . . ?
C59' C58' H58C 108.4 . . ?
N57' C58' H58C 108.4 . . ?
H58D C58' H58C 107.5 . . ?
C58' C59' C60' 110.7(2) . . ?
C58' C59' H59D 109.5 . . ?
C60' C59' H59D 109.5 . . ?
C58' C59' H59C 109.5 . . ?
C60' C59' H59C 109.5 . . ?
H59D C59' H59C 108.1 . . ?
C61' C60' C59' 114.4(2) . . ?
C61' C60' H60D 108.7 . . ?
C59' C60' H60D 108.7 . . ?
C61' C60' H60C 108.7 . . ?
C59' C60' H60C 108.7 . . ?
H60D C60' H60C 107.6 . . ?
C60' C61' H61E 109.5 . . ?
C60' C61' H61D 109.5 . . ?
H61E C61' H61D 109.5 . . ?
C60' C61' H61F 109.5 . . ?
H61E C61' H61F 109.5 . . ?
H61D C61' H61F 109.5 . . ?
C63' C62' N57' 115.3(2) . . ?
C63' C62' H62D 108.4 . . ?
N57' C62' H62D 108.4 . . ?
C63' C62' H62C 108.4 . . ?
N57' C62' H62C 108.4 . . ?
H62D C62' H62C 107.5 . . ?
C64' C63' C62' 111.7(3) . . ?
C64' C63' H63D 109.3 . . ?
C62' C63' H63D 109.3 . . ?
C64' C63' H63C 109.3 . . ?
C62' C63' H63C 109.3 . . ?
H63D C63' H63C 107.9 . . ?
C65' C64' C63' 115.0(4) . . ?
C65' C64' H64D 108.5 . . ?
C63' C64' H64D 108.5 . . ?
C65' C64' H64C 108.5 . . ?
C63' C64' H64C 108.5 . . ?
H64D C64' H64C 107.5 . . ?
C64' C65' H65E 109.5 . . ?
C64' C65' H65F 109.5 . . ?
H65E C65' H65F 109.5 . . ?
C64' C65' H65D 109.5 . . ?
H65E C65' H65D 109.5 . . ?
H65F C65' H65D 109.5 . . ?
C67' C66' N57' 116.0(2) . . ?
C67' C66' H66D 108.3 . . ?
N57' C66' H66D 108.3 . . ?
C67' C66' H66C 108.3 . . ?
N57' C66' H66C 108.3 . . ?
H66D C66' H66C 107.4 . . ?
C66' C67' C68' 109.1(2) . . ?
C66' C67' H67D 109.9 . . ?
C68' C67' H67D 109.9 . . ?
C66' C67' H67C 109.9 . . ?
C68' C67' H67C 109.9 . . ?
H67D C67' H67C 108.3 . . ?
C69' C68' C67' 112.6(3) . . ?
C69' C68' H68D 109.1 . . ?
C67' C68' H68D 109.1 . . ?
C69' C68' H68C 109.1 . . ?
C67' C68' H68C 109.1 . . ?
H68D C68' H68C 107.8 . . ?
C68' C69' H69F 109.5 . . ?
C68' C69' H69E 109.5 . . ?
H69F C69' H69E 109.5 . . ?
C68' C69' H69D 109.5 . . ?
H69F C69' H69D 109.5 . . ?
H69E C69' H69D 109.5 . . ?
C71' C70' N57' 116.4(2) . . ?
C71' C70' H70D 108.2 . . ?
N57' C70' H70D 108.2 . . ?
C71' C70' H70C 108.2 . . ?
N57' C70' H70C 108.2 . . ?
H70D C70' H70C 107.3 . . ?
C70' C71' C72' 110.7(2) . . ?
C70' C71' H71D 109.5 . . ?
C72' C71' H71D 109.5 . . ?
C70' C71' H71C 109.5 . . ?
C72' C71' H71C 109.5 . . ?
H71D C71' H71C 108.1 . . ?
C73' C72' C71' 113.5(3) . . ?
C73' C72' H72D 108.9 . . ?
C71' C72' H72D 108.9 . . ?
C73' C72' H72C 108.9 . . ?
C71' C72' H72C 108.9 . . ?
H72D C72' H72C 107.7 . . ?
C72' C73' H73E 109.5 . . ?
C72' C73' H73F 109.5 . . ?
H73E C73' H73F 109.5 . . ?
C72' C73' H73D 109.5 . . ?
H73E C73' H73D 109.5 . . ?
H73F C73' H73D 109.5 . . ?

loop_
_geom_bond_atom_site_label_1
_geom_bond_atom_site_label_2
_geom_bond_distance
_geom_bond_site_symmetry_2
_geom_bond_publ_flag
O1 N2 1.241(3) . ?
N2 O4 1.234(3) . ?
N2 O1 1.241(3) 1 ?
N2 O3 1.257(3) 1 ?
N2 O3 1.257(3) . ?
O5 N6 1.252(3) . ?
N6 O8 1.244(3) 1 ?
N6 O8 1.244(3) . ?
N6 O7 1.248(3) 1 ?
N6 O7 1.248(3) . ?
N6 O5 1.252(3) 1 ?
O9 N10 1.220(3) . ?
N10 O11 1.236(3) . ?
N10 C12 1.464(4) . ?
C12 C13 1.376(4) . ?
C12 C17 1.380(4) . ?
C13 C14 1.377(4) . ?
C13 H13 0.9300 . ?
C14 C15 1.386(4) . ?
C14 H14 0.9300 . ?
C15 C16 1.397(4) . ?
C15 C18 1.500(4) . ?
C16 C17 1.384(4) . ?
C16 H16 0.9300 . ?
C17 H17 0.9300 . ?
C18 O19 1.228(3) . ?
C18 N20 1.317(4) . ?
N20 C21 1.460(4) . ?
N20 H20 0.76(4) . ?
C21 C22 1.501(4) . ?
C21 H21A 0.9700 . ?
C21 H21B 0.9700 . ?
C22 C23 1.398(4) . ?
C22 C55 1.403(4) . ?
C23 C25 1.390(5) . ?
C23 C24 1.508(4) . ?
C24 H24A 0.9600 . ?
C24 H24C 0.9600 . ?
C24 H24B 0.9600 . ?
C25 C39 1.380(4) . ?
C25 C26 1.504(4) . ?
C26 N27 1.467(4) . ?
C26 H26A 0.9700 . ?
C26 H26B 0.9700 . ?
N27 C28 1.333(4) . ?
N27 H27 0.84(4) . ?
C28 O29 1.233(3) . ?
C28 C30 1.495(4) . ?
C30 C31 1.388(4) . ?
C30 C35 1.394(4) . ?
C31 C32 1.388(4) . ?
C31 H31 0.9300 . ?
C32 C33 1.371(4) . ?
C32 H32 0.9300 . ?
C33 C34 1.381(4) . ?
C33 N36 1.473(4) . ?
C34 C35 1.374(4) . ?
C34 H34 0.9300 . ?
C35 H35 0.9300 . ?
N36 O37 1.200(3) . ?
N36 O38 1.228(4) . ?
C39 C41 1.405(4) . ?
C39 C40 1.514(4) . ?
C40 H40C 0.9600 . ?
C40 H40B 0.9600 . ?
C40 H40A 0.9600 . ?
C41 C55 1.392(4) . ?
C41 C42 1.498(4) . ?
C42 N43 1.466(4) . ?
C42 H42A 0.9700 . ?
C42 H42B 0.9700 . ?
N43 C44 1.333(4) . ?
N43 H43 0.77(3) . ?
C44 O45 1.234(3) . ?
C44 C46 1.500(4) . ?
C46 C47 1.386(4) . ?
C46 C51 1.388(4) . ?
C47 C48 1.381(4) . ?
C47 H47 0.9300 . ?
C48 C49 1.381(4) . ?
C48 H48 0.9300 . ?
C49 C50 1.378(4) . ?
C49 N52 1.468(4) . ?
C50 C51 1.388(4) . ?
C50 H50 0.9300 . ?
C51 H51 0.9300 . ?
N52 O54 1.219(3) . ?
N52 O53 1.227(3) . ?
C55 C56 1.511(4) . ?
C56 H56B 0.9600 . ?
C56 H56C 0.9600 . ?
C56 H56A 0.9600 . ?
N57 C70 1.515(4) . ?
N57 C58 1.518(4) . ?
N57 C62 1.520(3) . ?
N57 C66 1.524(3) . ?
C58 C59 1.527(5) . ?
C58 H58B 0.9700 . ?
C58 H58A 0.9700 . ?
C59 C60 1.527(5) . ?
C59 H59B 0.9700 . ?
C59 H59A 0.9700 . ?
C60 C61B 1.28(2) . ?
C60 C61A 1.474(6) . ?
C61A C61B 1.24(2) . ?
C62 C63 1.519(4) . ?
C62 H62B 0.9700 . ?
C62 H62A 0.9700 . ?
C63 C64 1.509(5) . ?
C63 H63B 0.9700 . ?
C63 H63A 0.9700 . ?
C64 C65 1.474(6) . ?
C64 H64B 0.9700 . ?
C64 H64A 0.9700 . ?
C65 H65C 0.9600 . ?
C65 H65A 0.9600 . ?
C65 H65B 0.9600 . ?
C66 C67 1.517(4) . ?
C66 H66A 0.9700 . ?
C66 H66B 0.9700 . ?
C67 C68 1.522(4) . ?
C67 H67A 0.9700 . ?
C67 H67B 0.9700 . ?
C68 C69 1.515(4) . ?
C68 H68B 0.9700 . ?
C68 H68A 0.9700 . ?
C69 H69C 0.9600 . ?
C69 H69A 0.9600 . ?
C69 H69B 0.9600 . ?
C70 C71 1.511(4) . ?
C70 H70B 0.9700 . ?
C70 H70A 0.9700 . ?
C71 C72 1.516(4) . ?
C71 H71B 0.9700 . ?
C71 H71A 0.9700 . ?
C72 C73 1.513(5) . ?
C72 H72B 0.9700 . ?
C72 H72A 0.9700 . ?
C73 H73C 0.9600 . ?
C73 H73A 0.9600 . ?
C73 H73B 0.9600 . ?
O74 C79 1.421(5) . ?
O74 C75 1.426(4) . ?
C75 C76 1.500(5) . ?
C75 H75B 0.9700 . ?
C75 H75A 0.9700 . ?
C76 O77 1.423(4) . ?
C76 H76A 0.9700 . ?
C76 H76B 0.9700 . ?
O77 C78 1.416(4) . ?
C78 C79 1.495(5) . ?
C78 H78B 0.9700 . ?
C78 H78A 0.9700 . ?
C79 H79A 0.9700 . ?
C79 H79B 0.9700 . ?
O80A C85 1.434(5) . ?
O80A O80B 1.462(10) . ?
O80A C81 1.465(5) . ?
O80B C81 1.104(9) . ?
O80B C85 1.780(10) . ?
C81 C82 1.505(6) . ?
C82 O83A 1.306(9) . ?
C82 O83B 1.541(5) . ?
O83B O83A 1.040(9) . ?
O83B C84 1.336(6) . ?
O83A C84 1.617(10) . ?
C84 C85 1.503(6) . ?
O9' N10' 1.223(4) . ?
N10' O11' 1.222(4) . ?
N10' C12' 1.476(4) . ?
C12' C17' 1.369(4) . ?
C12' C13' 1.382(5) . ?
C13' C14' 1.379(4) . ?
C13' H13' 0.9300 . ?
C14' C15' 1.391(4) . ?
C14' H14' 0.9300 . ?
C15' C16' 1.398(4) . ?
C15' C18' 1.503(4) . ?
C16' C17' 1.384(4) . ?
C16' H16' 0.9300 . ?
C17' H17' 0.9300 . ?
C18' O19' 1.229(3) . ?
C18' N20' 1.334(4) . ?
N20' C21' 1.456(4) . ?
N20' H20' 0.8600 . ?
C21' C22' 1.506(4) . ?
C21' H21C 0.9700 . ?
C21' H21D 0.9700 . ?
C22' C55' 1.391(4) . ?
C22' C23' 1.403(4) . ?
C23' C25' 1.389(4) . ?
C23' C24' 1.508(4) . ?
C24' H24F 0.9600 . ?
C24' H24D 0.9600 . ?
C24' H24E 0.9600 . ?
C25' C39' 1.391(4) . ?
C25' C26' 1.515(4) . ?
C26' N27' 1.461(3) . ?
C26' H26C 0.9700 . ?
C26' H26D 0.9700 . ?
N27' C28' 1.338(3) . ?
N27' H27' 0.8600 . ?
C28' O29' 1.238(3) . ?
C28' C30' 1.493(4) . ?
C30' C31' 1.394(4) . ?
C30' C35' 1.397(4) . ?
C31' C32' 1.378(4) . ?
C31' H31' 0.9300 . ?
C32' C33' 1.379(4) . ?
C32' H32' 0.9300 . ?
C33' C34' 1.373(4) . ?
C33' N36' 1.465(4) . ?
C34' C35' 1.384(4) . ?
C34' H34' 0.9300 . ?
C35' H35' 0.9300 . ?
N36' O38' 1.224(3) . ?
N36' O37' 1.233(3) . ?
C39' C41' 1.395(4) . ?
C39' C40' 1.507(4) . ?
C40' H40E 0.9600 . ?
C40' H40D 0.9600 . ?
C40' H40F 0.9600 . ?
C41' C55' 1.399(4) . ?
C41' C42' 1.504(4) . ?
C42' N43' 1.462(3) . ?
C42' H42C 0.9700 . ?
C42' H42D 0.9700 . ?
N43' C44' 1.335(3) . ?
N43' H43' 0.8600 . ?
C44' O45' 1.231(3) . ?
C44' C46' 1.502(4) . ?
C46' C47' 1.395(4) . ?
C46' C51' 1.397(4) . ?
C47' C48' 1.381(4) . ?
C47' H47' 0.9300 . ?
C48' C49' 1.382(4) . ?
C48' H48' 0.9300 . ?
C49' C50' 1.382(4) . ?
C49' N52' 1.464(4) . ?
C50' C51' 1.385(4) . ?
C50' H50' 0.9300 . ?
C51' H51' 0.9300 . ?
N52' O54' 1.225(3) . ?
N52' O53' 1.228(3) . ?
C55' C56' 1.507(4) . ?
C56' H56F 0.9600 . ?
C56' H56D 0.9600 . ?
C56' H56E 0.9600 . ?
N57' C62' 1.516(3) . ?
N57' C70' 1.517(3) . ?
N57' C58' 1.522(3) . ?
N57' C66' 1.523(3) . ?
C58' C59' 1.513(4) . ?
C58' H58D 0.9700 . ?
C58' H58C 0.9700 . ?
C59' C60' 1.524(4) . ?
C59' H59D 0.9700 . ?
C59' H59C 0.9700 . ?
C60' C61' 1.519(4) . ?
C60' H60D 0.9700 . ?
C60' H60C 0.9700 . ?
C61' H61E 0.9600 . ?
C61' H61D 0.9600 . ?
C61' H61F 0.9600 . ?
C62' C63' 1.512(4) . ?
C62' H62D 0.9700 . ?
C62' H62C 0.9700 . ?
C63' C64' 1.512(5) . ?
C63' H63D 0.9700 . ?
C63' H63C 0.9700 . ?
C64' C65' 1.499(7) . ?
C64' H64D 0.9700 . ?
C64' H64C 0.9700 . ?
C65' H65E 0.9600 . ?
C65' H65F 0.9600 . ?
C65' H65D 0.9600 . ?
C66' C67' 1.512(4) . ?
C66' H66D 0.9700 . ?
C66' H66C 0.9700 . ?
C67' C68' 1.521(4) . ?
C67' H67D 0.9700 . ?
C67' H67C 0.9700 . ?
C68' C69' 1.512(4) . ?
C68' H68D 0.9700 . ?
C68' H68C 0.9700 . ?
C69' H69F 0.9600 . ?
C69' H69E 0.9600 . ?
C69' H69D 0.9600 . ?
C70' C71' 1.506(4) . ?
C70' H70D 0.9700 . ?
C70' H70C 0.9700 . ?
C71' C72' 1.527(4) . ?
C71' H71D 0.9700 . ?
C71' H71C 0.9700 . ?
C72' C73' 1.511(4) . ?
C72' H72D 0.9700 . ?
C72' H72C 0.9700 . ?
C73' H73E 0.9600 . ?
C73' H73F 0.9600 . ?
C73' H73D 0.9600 . ?

loop_
_geom_hbond_atom_site_label_D
_geom_hbond_atom_site_label_H
_geom_hbond_atom_site_label_A
_geom_hbond_distance_DH
_geom_hbond_distance_HA
_geom_hbond_distance_DA
_geom_hbond_angle_DHA
_geom_hbond_site_symmetry_A
N20 H20 O1 0.76(4) 2.57(4) 3.297(4) 162(4) 1
N27 H27 O3 0.84(4) 2.36(4) 3.181(4) 164(4) 1
N43 H43 O3 0.77(3) 2.34(3) 3.108(3) 169(3) 1
N20' H20' O7 0.86 2.17 2.984(3) 156.7 1
N27' H27' O8 0.86 2.31 3.132(3) 159.8 1
N43' H43' O5 0.86 2.22 3.040(3) 160.2 1
